data_2100146
loop_
_publ_author_name
'Oswald, Iain D. H.'
'Allan, David R.'
'Motherwell, W. D. Samuel'
'Parsons, Simon'

_publ_section_title
;
 Structures of the monofluoro- and monochlorophenols at low temperature
 and high pressure
;
_journal_issue 1
_journal_name_full 'Acta Crystallographica Section B'
_journal_page_first 69
_journal_page_last 79
_journal_paper_doi 10.1107/S0108768104030617
_journal_volume 61
_journal_year 2005
_chemical_formula_moiety 'C6 H5 F1 O1'
_chemical_formula_sum 'C6 H5 F O'
_chemical_formula_weight 112.10
_space_group_IT_number 4
_symmetry_cell_setting monoclinic
_symmetry_space_group_name_Hall 'P 2yb'
_symmetry_space_group_name_H-M 'P 1 21 1'
_atom_sites_solution_hydrogens geom
_atom_sites_solution_primary direct
_audit_creation_method CRYSTALS_ver_12.39
_cell_angle_alpha 90
_cell_angle_beta 107.518(4)
_cell_angle_gamma 90
_cell_formula_units_Z 2
_cell_length_a 5.6510(12)
_cell_length_b 5.0642(10)
_cell_length_c 9.3185(19)
_cell_measurement_reflns_used 711
_cell_measurement_temperature 150
_cell_measurement_theta_max 28
_cell_measurement_theta_min 2
_cell_volume 254.31(9)
_computing_cell_refinement 'SAINT (Siemens ,1995)'
_computing_data_collection 'SMART (Siemens, 1993)'
_computing_data_reduction 'SAINT (Siemens ,1995)'
_computing_molecular_graphics 'CAMERON (Watkin et al 1996)'
_computing_publication_material 'CRYSTALS (Betteridge et al 2003)'
_computing_structure_refinement 'CRYSTALS (Betteridge et al 2003)'
_computing_structure_solution 'SHELXS 86 (Sheldrick, 1986)'
_diffrn_ambient_temperature 150
_diffrn_measured_fraction_theta_full 0.993
_diffrn_measured_fraction_theta_max 0.919
_diffrn_measurement_device_type 'Bruker SMART'
_diffrn_measurement_method \w
_diffrn_radiation_monochromator graphite
_diffrn_radiation_type 'Mo K\a'
_diffrn_radiation_wavelength 0.71073
_diffrn_reflns_av_R_equivalents 0.014
_diffrn_reflns_limit_h_max 7
_diffrn_reflns_limit_h_min -6
_diffrn_reflns_limit_k_max 6
_diffrn_reflns_limit_k_min -6
_diffrn_reflns_limit_l_max 9
_diffrn_reflns_limit_l_min -12
_diffrn_reflns_number 1603
_diffrn_reflns_theta_full 25.485
_diffrn_reflns_theta_max 28.635
_diffrn_reflns_theta_min 2.292
_diffrn_standards_number 0
_exptl_absorpt_coefficient_mu 0.123
_exptl_absorpt_correction_T_max 0.96
_exptl_absorpt_correction_T_min 0.67
_exptl_absorpt_correction_type multi-scan
_exptl_absorpt_process_details 'SADABS (Siemens, 1996)'
_exptl_crystal_colour colourless
_exptl_crystal_density_diffrn 1.464
_exptl_crystal_description cylinder
_exptl_crystal_F_000 116
_exptl_crystal_size_max 1.00
_exptl_crystal_size_mid 0.32
_exptl_crystal_size_min 0.32
_refine_diff_density_max 0.22
_refine_diff_density_min -0.22
_refine_ls_abs_structure_details 'Flack, 0 Friedel-pairs'
_refine_ls_abs_structure_Flack 0(3)
_refine_ls_extinction_method None
_refine_ls_goodness_of_fit_ref 1.0473
_refine_ls_hydrogen_treatment mixed
_refine_ls_matrix_type full
_refine_ls_number_parameters 77
_refine_ls_number_reflns 672
_refine_ls_number_restraints 1
_refine_ls_R_factor_all 0.0427
_refine_ls_R_factor_gt 0.0373
_refine_ls_shift/su_max 0.000153
_refine_ls_structure_factor_coef Fsqd
_refine_ls_weighting_details
;
 p=P(6)*max(Fo^2^,0) + (1-P(6))Fc^2^
 Method = SHELXL 97 (Sheldrick, 1997)
 W = 1. / [Sigma^2^(F^2^)+(P(1)p)^2^+P(2)p+P(4)+P(5)Sin(theta) ]
 P(i) are:
 0.553E-01 0.625E-03 0.00 0.00 0.00 0.333
;
_refine_ls_weighting_scheme calc
_refine_ls_wR_factor_all 0.0921
_refine_ls_wR_factor_gt 0.0900
_refine_ls_wR_factor_ref 0.0921
_reflns_number_gt 608
_reflns_number_total 672
_reflns_threshold_expression I>2\s(I)
_cod_data_source_file bs5012.cif
_cod_data_source_block 3F
_cod_depositor_comments
;
The following automatic conversions were performed:
'_symmetry_cell_setting' value 'Monoclinic' changed to 'monoclinic'
according to '/home/saulius/struct/CIF-dictionaries/cif_core.dic'
dictionary named 'cif_core.dic' version 2.4.1 from 2010-06-29.

Automatic conversion script
Id: cif_fix_enum 1527 2010-12-29 10:47:43Z saulius 

The following automatic conversions were performed:

'_symmetry_cell_setting' value 'Monoclinic' changed to 'monoclinic'
according to /home/saulius/struct/CIF-dictionaries/cif_core.dic
dictionary named 'cif_core.dic' version 2.4.1 from 2010-06-29.

Automatic conversion script
Id: cif_fix_values 1715 2011-07-08 13:25:40Z adriana 
;
_cod_original_sg_symbol_H-M 'P 21'
_cod_original_formula_sum 'C6 H5 F1 O1'
_cod_database_code 2100146
_cod_database_fobs_code 2100146

loop_
_symmetry_equiv_pos_as_xyz
x,y,z
-x,y+1/2,-z

loop_
_atom_site_label
_atom_site_fract_x
_atom_site_fract_y
_atom_site_fract_z
_atom_site_U_iso_or_equiv
_atom_site_adp_type
_atom_site_occupancy
_atom_site_disorder_assembly
_atom_site_disorder_group
_atom_site_type_symbol
C1 -0.2972(3) -0.3568(5) -0.1685(2) 0.0213 Uani 1.0000 . . C
C2 -0.4652(4) -0.5476(6) -0.1529(2) 0.0246 Uani 1.0000 . . C
C3 -0.6955(3) -0.5503(5) -0.2601(2) 0.0247 Uani 1.0000 . . C
C4 -0.7650(3) -0.3756(6) -0.3785(2) 0.0275 Uani 1.0000 . . C
C5 -0.5942(4) -0.1887(6) -0.3904(2) 0.0281 Uani 1.0000 . . C
C6 -0.3595(4) -0.1777(5) -0.2865(2) 0.0247 Uani 1.0000 . . C
O7 -0.0640(3) -0.3371(4) -0.06698(18) 0.0289 Uani 1.0000 . . O
F8 -0.8607(2) -0.7366(7) -0.24734(16) 0.0374 Uani 1.0000 . . F
H7 -0.026(7) -0.469(9) -0.023(4) 0.0500 Uiso 1.0000 . . H
H2 -0.4233 -0.6705 -0.0721 0.0299 Uiso 1.0000 . . H
H4 -0.9254 -0.3834 -0.4498 0.0314 Uiso 1.0000 . . H
H5 -0.6378 -0.0656 -0.4710 0.0326 Uiso 1.0000 . . H
H6 -0.2429 -0.0491 -0.2962 0.0298 Uiso 1.0000 . . H

loop_
_atom_site_aniso_label
_atom_site_aniso_U_11
_atom_site_aniso_U_22
_atom_site_aniso_U_33
_atom_site_aniso_U_12
_atom_site_aniso_U_13
_atom_site_aniso_U_23
C1 0.0213(9) 0.0191(11) 0.0226(9) 0.0032(10) 0.0051(8) -0.0047(10)
C2 0.0297(10) 0.0202(11) 0.0245(10) 0.0009(9) 0.0093(8) 0.0011(9)
C3 0.0234(9) 0.0207(11) 0.0327(12) -0.0048(10) 0.0123(9) -0.0078(11)
C4 0.0188(8) 0.0293(13) 0.0301(10) 0.0018(10) 0.0010(8) -0.0045(11)
C5 0.0281(10) 0.0255(13) 0.0276(11) 0.0052(11) 0.0039(9) 0.0031(10)
C6 0.0249(9) 0.0181(12) 0.0310(11) -0.0025(9) 0.0083(9) -0.0011(9)
O7 0.0262(7) 0.0242(9) 0.0287(8) -0.0021(7) -0.0033(6) -0.0002(8)
F8 0.0334(7) 0.0313(8) 0.0488(8) -0.0138(6) 0.0146(6) -0.0047(7)

loop_
_atom_type_symbol
_atom_type_scat_dispersion_real
_atom_type_scat_dispersion_imag
_atom_type_scat_source
C 0.0033 0.0016 'International Tables Vol C 4.2.6.8 and 6.1.1.4'
H 0.0000 0.0000 'International Tables Vol C 4.2.6.8 and 6.1.1.4'
O 0.0106 0.0060 'International Tables Vol C 4.2.6.8 and 6.1.1.4'
F 0.0171 0.0103 'International Tables Vol C 4.2.6.8 and 6.1.1.4'

loop_
_geom_angle_atom_site_label_1
_geom_angle_atom_site_label_2
_geom_angle_atom_site_label_3
_geom_angle
_geom_angle_publ_flag
C2 C1 C6 121.21(17) yes
C2 C1 O7 121.4(2) yes
C6 C1 O7 117.4(2) yes
C1 C2 C3 117.1(2) yes
C1 C2 H2 121.456 no
C3 C2 H2 121.493 no
C2 C3 C4 123.56(19) yes
C2 C3 F8 117.8(2) yes
C4 C3 F8 118.65(19) yes
C3 C4 C5 117.87(18) yes
C3 C4 H4 121.073 no
C5 C4 H4 121.061 no
C4 C5 C6 121.1(2) yes
C4 C5 H5 119.489 no
C6 C5 H5 119.422 no
C5 C6 C1 119.22(19) yes
C5 C6 H6 120.390 no
C1 C6 H6 120.387 no
C1 O7 H7 111(3) no

loop_
_geom_bond_atom_site_label_1
_geom_bond_atom_site_label_2
_geom_bond_site_symmetry_1
_geom_bond_site_symmetry_2
_geom_bond_distance
_geom_bond_publ_flag
C1 C2 . . 1.392(3) yes
C1 C6 . . 1.387(3) yes
C1 O7 . . 1.375(2) yes
C2 C3 . . 1.382(3) yes
C2 H2 . . 0.950 no
C3 C4 . . 1.376(3) yes
C3 F8 . . 1.358(4) yes
C4 C5 . . 1.380(3) yes
C4 H4 . . 0.950 no
C5 C6 . . 1.388(3) yes
C5 H5 . . 0.950 no
C6 H6 . . 0.950 no
O7 H7 . . 0.78(4) no

loop_
_cod_related_entry_id
_cod_related_entry_database
_cod_related_entry_code
1 ChemSpider 9360
